data_2224454
loop_
_publ_author_name
'Tadbuppa, Primjira P.'
'Tiekink, Edward R. T.'

_publ_section_title
'[(<i>Z</i>)-<i>N</i>-(2-Chlorophenyl)-<i>O</i>-ethylthiocarbamato-\k<i>S</i>](triphenylphosphine-\k<i>P</i>)gold(I)'
_journal_coeditor_code SJ2690
_journal_issue 12
_journal_name_full 'Acta Crystallographica Section E'
_journal_page_first m1683
_journal_paper_doi 10.1107/S1600536809049459
_journal_volume 65
_journal_year 2009
_chemical_formula_iupac '[Au (C9 H9 Cl N O S) (C18 H15 P)]'
_chemical_formula_moiety 'C27 H24 Au Cl N O P S'
_chemical_formula_sum 'C27 H24 Au Cl N O P S'
_chemical_formula_weight 673.92
_chemical_name_systematic
;
[(<i>Z</i>)-<i>N</i>-(2-Chlorophenyl)-<i>O</i>-ethylthiocarbamato-
\k<i>S</i>](triphenylphosphine-\k<i>P</i>)gold(I)
;
_space_group_IT_number 14
_symmetry_cell_setting monoclinic
_symmetry_space_group_name_Hall '-P 2yn'
_symmetry_space_group_name_H-M 'P 1 21/n 1'
_atom_sites_solution_hydrogens geom
_atom_sites_solution_primary direct
_atom_sites_solution_secondary difmap
_audit_creation_method SHELXL-97
_cell_angle_alpha 90
_cell_angle_beta 94.8500(10)
_cell_angle_gamma 90
_cell_formula_units_Z 4
_cell_length_a 8.8401(5)
_cell_length_b 26.0187(14)
_cell_length_c 10.8595(6)
_cell_measurement_reflns_used 5468
_cell_measurement_temperature 223(2)
_cell_measurement_theta_max 28.2
_cell_measurement_theta_min 2.5
_cell_volume 2488.8(2)
_computing_cell_refinement 'SAINT (Bruker, 2000)'
_computing_data_collection 'SMART (Bruker, 2000)'
_computing_data_reduction 'SHELXTL (Sheldrick, 2008)'
_computing_molecular_graphics 'DIAMOND (Brandenburg, 2006)'
_computing_publication_material 'publCIF (Westrip, 2009)'
_computing_structure_refinement 'SHELXL97 (Sheldrick, 2008)'
_computing_structure_solution 'PATTY in DIRDIF92 (Beurskens <i>et al.</i>,  1992)'
_diffrn_ambient_temperature 223(2)
_diffrn_measured_fraction_theta_full 0.999
_diffrn_measured_fraction_theta_max 0.999
_diffrn_measurement_device_type 'Bruker SMART CCD'
_diffrn_measurement_method '\w scans'
_diffrn_radiation_monochromator graphite
_diffrn_radiation_source 'fine-focus sealed tube'
_diffrn_radiation_type MoK\a
_diffrn_radiation_wavelength 0.71069
_diffrn_reflns_av_R_equivalents 0.049
_diffrn_reflns_av_sigmaI/netI 0.058
_diffrn_reflns_limit_h_max 11
_diffrn_reflns_limit_h_min -9
_diffrn_reflns_limit_k_max 32
_diffrn_reflns_limit_k_min -33
_diffrn_reflns_limit_l_max 13
_diffrn_reflns_limit_l_min -14
_diffrn_reflns_number 17516
_diffrn_reflns_theta_full 27.5
_diffrn_reflns_theta_max 27.5
_diffrn_reflns_theta_min 1.6
_diffrn_standards_decay_% 0
_diffrn_standards_number 0
_exptl_absorpt_coefficient_mu 6.187
_exptl_absorpt_correction_T_max 1
_exptl_absorpt_correction_T_min 0.410
_exptl_absorpt_correction_type multi-scan
_exptl_absorpt_process_details '(SADABS; Bruker, 2000)'
_exptl_crystal_colour colourless
_exptl_crystal_density_diffrn 1.799
_exptl_crystal_density_method 'not measured'
_exptl_crystal_description plate
_exptl_crystal_F_000 1312
_exptl_crystal_size_max 0.32
_exptl_crystal_size_mid 0.16
_exptl_crystal_size_min 0.02
_refine_diff_density_max 1.69
_refine_diff_density_min -0.98
_refine_ls_extinction_method none
_refine_ls_goodness_of_fit_ref 1.03
_refine_ls_hydrogen_treatment constr
_refine_ls_matrix_type full
_refine_ls_number_parameters 298
_refine_ls_number_reflns 5712
_refine_ls_number_restraints 0
_refine_ls_restrained_S_all 1.03
_refine_ls_R_factor_all 0.045
_refine_ls_R_factor_gt 0.035
_refine_ls_shift/su_max 0.001
_refine_ls_shift/su_mean 0.000
_refine_ls_structure_factor_coef Fsqd
_refine_ls_weighting_details 'calc w=1/[\s^2^(Fo^2^)+(0.0543P)^2^] where P=(Fo^2^+2Fc^2^)/3'
_refine_ls_weighting_scheme calc
_refine_ls_wR_factor_gt 0.090
_refine_ls_wR_factor_ref 0.102
_reflns_number_gt 4803
_reflns_number_total 5712
_reflns_threshold_expression I>2\s(I)
_cod_data_source_file sj2690.cif
_cod_data_source_block I
_cod_original_sg_symbol_Hall '-P 2yn '
_cod_original_sg_symbol_H-M 'P 21/n'
_cod_database_code 2224454
_cod_database_fobs_code 2224454

loop_
_symmetry_equiv_pos_as_xyz
'x, y, z'
'-x+1/2, y+1/2, -z+1/2'
'-x, -y, -z'
'x-1/2, -y-1/2, z-1/2'

loop_
_atom_site_type_symbol
_atom_site_label
_atom_site_fract_x
_atom_site_fract_y
_atom_site_fract_z
_atom_site_U_iso_or_equiv
_atom_site_adp_type
_atom_site_calc_flag
_atom_site_refinement_flags
_atom_site_occupancy
_atom_site_disorder_assembly
_atom_site_disorder_group
Au Au 0.239069(19) 0.104287(7) 0.092536(15) 0.03276(8) Uani d . 1 . .
Cl Cl1 0.91579(15) 0.17981(6) -0.11081(11) 0.0464(3) Uani d . 1 . .
S S1 0.36556(14) 0.14702(5) -0.05484(10) 0.0355(3) Uani d . 1 . .
P P1 0.12476(13) 0.06311(5) 0.24242(10) 0.0306(3) Uani d . 1 . .
O O1 0.5141(4) 0.16861(14) 0.1570(3) 0.0367(8) Uani d . 1 . .
N N1 0.6231(5) 0.20353(17) -0.0042(4) 0.0376(9) Uani d . 1 . .
C C1 0.5152(5) 0.1776(2) 0.0337(4) 0.0344(10) Uani d . 1 . .
C C2 0.6273(5) 0.2179(2) -0.1288(4) 0.0351(10) Uani d . 1 . .
C C3 0.7614(5) 0.21131(19) -0.1871(4) 0.0337(10) Uani d . 1 . .
C C4 0.7746(6) 0.2294(2) -0.3057(4) 0.0405(11) Uani d . 1 . .
H H4 0.8658 0.2246 -0.3429 0.049 Uiso calc R 1 . .
C C5 0.6550(6) 0.2542(2) -0.3693(5) 0.0429(12) Uani d . 1 . .
H H5 0.6635 0.2663 -0.4500 0.051 Uiso calc R 1 . .
C C6 0.5227(6) 0.2612(2) -0.3132(5) 0.0440(12) Uani d . 1 . .
H H6 0.4403 0.2781 -0.3563 0.053 Uiso calc R 1 . .
C C7 0.5093(6) 0.2439(2) -0.1948(5) 0.0418(12) Uani d . 1 . .
H H7 0.4184 0.2497 -0.1579 0.050 Uiso calc R 1 . .
C C8 0.6417(6) 0.1891(2) 0.2348(5) 0.0462(13) Uani d . 1 . .
H H8A 0.6378 0.2267 0.2348 0.055 Uiso calc R 1 . .
H H8B 0.7373 0.1784 0.2029 0.055 Uiso calc R 1 . .
C C9 0.6343(8) 0.1697(3) 0.3603(5) 0.073(2) Uani d . 1 . .
H H9A 0.7201 0.1826 0.4128 0.110 Uiso calc R 1 . .
H H9B 0.6371 0.1324 0.3595 0.110 Uiso calc R 1 . .
H H9C 0.5406 0.1811 0.3921 0.110 Uiso calc R 1 . .
C C10 0.2264(5) 0.00525(19) 0.2929(4) 0.0328(10) Uani d . 1 . .
C C11 0.2483(6) -0.0325(2) 0.2058(5) 0.0456(13) Uani d . 1 . .
H H11 0.2094 -0.0276 0.1233 0.055 Uiso calc R 1 . .
C C12 0.3266(7) -0.0772(2) 0.2384(6) 0.0520(14) Uani d . 1 . .
H H12 0.3398 -0.1025 0.1784 0.062 Uiso calc R 1 . .
C C13 0.3852(7) -0.0848(2) 0.3588(7) 0.0558(16) Uani d . 1 . .
H H13 0.4391 -0.1150 0.3809 0.067 Uiso calc R 1 . .
C C14 0.3644(6) -0.0479(2) 0.4462(6) 0.0526(15) Uani d . 1 . .
H H14 0.4027 -0.0532 0.5286 0.063 Uiso calc R 1 . .
C C15 0.2867(6) -0.0026(2) 0.4131(5) 0.0442(13) Uani d . 1 . .
H H15 0.2752 0.0228 0.4732 0.053 Uiso calc R 1 . .
C C16 0.1206(6) 0.10257(17) 0.3797(4) 0.0319(10) Uani d . 1 . .
C C17 0.2334(6) 0.1390(2) 0.4037(5) 0.0439(12) Uani d . 1 . .
H H17 0.3034 0.1450 0.3448 0.053 Uiso calc R 1 . .
C C18 0.2451(7) 0.1666(2) 0.5129(5) 0.0498(14) Uani d . 1 . .
H H18 0.3229 0.1910 0.5285 0.060 Uiso calc R 1 . .
C C19 0.1414(7) 0.1580(2) 0.5989(5) 0.0465(13) Uani d . 1 . .
H H19 0.1498 0.1760 0.6742 0.056 Uiso calc R 1 . .
C C20 0.0255(7) 0.1231(2) 0.5749(5) 0.0465(13) Uani d . 1 . .
H H20 -0.0474 0.1184 0.6320 0.056 Uiso calc R 1 . .
C C21 0.0165(7) 0.0948(2) 0.4661(5) 0.0443(13) Uani d . 1 . .
H H21 -0.0607 0.0702 0.4511 0.053 Uiso calc R 1 . .
C C22 -0.0695(5) 0.04190(18) 0.2042(4) 0.0311(9) Uani d . 1 . .
C C23 -0.1225(6) -0.0036(2) 0.2526(5) 0.0455(13) Uani d . 1 . .
H H23 -0.0565 -0.0245 0.3032 0.055 Uiso calc R 1 . .
C C24 -0.2714(6) -0.0178(3) 0.2264(5) 0.0538(15) Uani d . 1 . .
H H24 -0.3072 -0.0485 0.2595 0.065 Uiso calc R 1 . .
C C25 -0.3683(6) 0.0124(3) 0.1522(5) 0.0506(14) Uani d . 1 . .
H H25 -0.4700 0.0025 0.1346 0.061 Uiso calc R 1 . .
C C26 -0.3165(6) 0.0573(2) 0.1034(5) 0.0472(13) Uani d . 1 . .
H H26 -0.3831 0.0781 0.0531 0.057 Uiso calc R 1 . .
C C27 -0.1665(6) 0.0718(2) 0.1284(5) 0.0389(11) Uani d . 1 . .
H H27 -0.1307 0.1021 0.0937 0.047 Uiso calc R 1 . .

loop_
_atom_site_aniso_label
_atom_site_aniso_U_11
_atom_site_aniso_U_22
_atom_site_aniso_U_33
_atom_site_aniso_U_12
_atom_site_aniso_U_13
_atom_site_aniso_U_23
Au 0.03321(12) 0.03459(13) 0.03128(12) -0.00426(7) 0.00752(8) 0.00257(7)
Cl1 0.0390(6) 0.0635(9) 0.0364(6) 0.0048(6) 0.0010(5) 0.0004(6)
S1 0.0370(6) 0.0421(7) 0.0278(5) -0.0071(5) 0.0054(4) 0.0029(5)
P1 0.0301(6) 0.0316(6) 0.0307(5) -0.0039(5) 0.0064(5) 0.0022(5)
O1 0.0388(18) 0.043(2) 0.0284(15) -0.0089(15) 0.0051(14) 0.0008(14)
N1 0.038(2) 0.041(2) 0.0341(19) -0.0061(18) 0.0068(17) 0.0066(18)
C1 0.036(2) 0.040(3) 0.028(2) -0.001(2) 0.0068(19) -0.001(2)
C2 0.036(2) 0.038(3) 0.032(2) -0.006(2) 0.0055(19) 0.006(2)
C3 0.031(2) 0.036(3) 0.034(2) -0.0022(19) 0.0021(18) -0.002(2)
C4 0.043(3) 0.042(3) 0.039(2) -0.007(2) 0.010(2) -0.001(2)
C5 0.053(3) 0.039(3) 0.037(2) -0.005(2) 0.004(2) 0.008(2)
C6 0.052(3) 0.035(3) 0.045(3) 0.002(2) 0.005(2) 0.013(2)
C7 0.040(3) 0.037(3) 0.050(3) 0.000(2) 0.011(2) 0.011(2)
C8 0.049(3) 0.050(3) 0.038(3) -0.011(3) -0.003(2) 0.002(2)
C9 0.070(5) 0.110(6) 0.040(3) -0.031(4) -0.003(3) 0.007(4)
C10 0.028(2) 0.033(3) 0.037(2) -0.0068(18) 0.0070(18) 0.001(2)
C11 0.049(3) 0.045(3) 0.043(3) 0.002(2) 0.010(2) 0.004(2)
C12 0.056(3) 0.029(3) 0.074(4) 0.000(2) 0.025(3) -0.002(3)
C13 0.040(3) 0.041(3) 0.087(5) 0.004(2) 0.008(3) 0.016(3)
C14 0.046(3) 0.049(4) 0.060(3) -0.003(3) -0.009(3) 0.018(3)
C15 0.047(3) 0.040(3) 0.045(3) -0.007(2) -0.002(2) 0.002(2)
C16 0.036(2) 0.028(2) 0.033(2) 0.0018(18) 0.0050(19) 0.0028(18)
C17 0.045(3) 0.041(3) 0.047(3) -0.012(2) 0.010(2) -0.006(2)
C18 0.051(3) 0.046(3) 0.053(3) -0.012(3) 0.004(3) -0.015(3)
C19 0.057(3) 0.041(3) 0.042(3) 0.010(3) 0.006(2) -0.008(2)
C20 0.059(3) 0.041(3) 0.043(3) 0.002(3) 0.024(3) 0.000(2)
C21 0.048(3) 0.042(3) 0.045(3) -0.007(2) 0.018(2) 0.000(2)
C22 0.030(2) 0.031(2) 0.033(2) -0.0043(18) 0.0058(18) -0.0025(19)
C23 0.039(3) 0.045(3) 0.052(3) -0.011(2) -0.002(2) 0.011(3)
C24 0.046(3) 0.055(4) 0.060(3) -0.020(3) 0.001(3) 0.011(3)
C25 0.031(3) 0.068(4) 0.053(3) -0.008(3) 0.003(2) -0.012(3)
C26 0.040(3) 0.052(3) 0.048(3) 0.011(3) -0.005(2) -0.002(3)
C27 0.040(3) 0.036(3) 0.040(2) 0.005(2) 0.003(2) 0.000(2)

loop_
_atom_type_symbol
_atom_type_description
_atom_type_scat_dispersion_real
_atom_type_scat_dispersion_imag
_atom_type_scat_source
C C 0.0033 0.0016 'International Tables Vol C Tables 4.2.6.8 and 6.1.1.4'
H H 0.0000 0.0000 'International Tables Vol C Tables 4.2.6.8 and 6.1.1.4'
Au Au -2.0133 8.8022 'International Tables Vol C Tables 4.2.6.8 and 6.1.1.4'
Cl Cl 0.1484 0.1585 'International Tables Vol C Tables 4.2.6.8 and 6.1.1.4'
N N 0.0061 0.0033 'International Tables Vol C Tables 4.2.6.8 and 6.1.1.4'
O O 0.0106 0.0060 'International Tables Vol C Tables 4.2.6.8 and 6.1.1.4'
P P 0.1023 0.0942 'International Tables Vol C Tables 4.2.6.8 and 6.1.1.4'
S S 0.1246 0.1234 'International Tables Vol C Tables 4.2.6.8 and 6.1.1.4'

loop_
_geom_angle_atom_site_label_1
_geom_angle_atom_site_label_2
_geom_angle_atom_site_label_3
_geom_angle_site_symmetry_1
_geom_angle_site_symmetry_3
_geom_angle
_geom_angle_publ_flag
S1 Au P1 . . 177.45(4) y
C1 S1 Au . . 102.98(16) ?
C16 P1 C10 . . 105.4(2) ?
C16 P1 C22 . . 106.0(2) ?
C10 P1 C22 . . 104.5(2) ?
C16 P1 Au . . 111.44(16) ?
C10 P1 Au . . 111.79(15) ?
C22 P1 Au . . 116.84(15) ?
C1 O1 C8 . . 116.1(4) ?
C1 N1 C2 . . 122.4(4) ?
N1 C1 O1 . . 118.8(4) ?
N1 C1 S1 . . 128.1(4) ?
O1 C1 S1 . . 113.1(3) ?
C7 C2 C3 . . 116.9(4) ?
C7 C2 N1 . . 123.0(4) ?
C3 C2 N1 . . 119.7(4) ?
C4 C3 C2 . . 121.4(5) ?
C4 C3 Cl1 . . 118.6(4) ?
C2 C3 Cl1 . . 120.1(4) ?
C5 C4 C3 . . 120.3(5) ?
C5 C4 H4 . . 119.8 ?
C3 C4 H4 . . 119.8 ?
C4 C5 C6 . . 119.1(5) ?
C4 C5 H5 . . 120.4 ?
C6 C5 H5 . . 120.4 ?
C5 C6 C7 . . 120.9(5) ?
C5 C6 H6 . . 119.6 ?
C7 C6 H6 . . 119.6 ?
C6 C7 C2 . . 121.4(5) ?
C6 C7 H7 . . 119.3 ?
C2 C7 H7 . . 119.3 ?
O1 C8 C9 . . 108.8(5) ?
O1 C8 H8A . . 109.9 ?
C9 C8 H8A . . 109.9 ?
O1 C8 H8B . . 109.9 ?
C9 C8 H8B . . 109.9 ?
H8A C8 H8B . . 108.3 ?
C8 C9 H9A . . 109.5 ?
C8 C9 H9B . . 109.5 ?
H9A C9 H9B . . 109.5 ?
C8 C9 H9C . . 109.5 ?
H9A C9 H9C . . 109.5 ?
H9B C9 H9C . . 109.5 ?
C15 C10 C11 . . 118.3(5) ?
C15 C10 P1 . . 123.3(4) ?
C11 C10 P1 . . 118.4(4) ?
C12 C11 C10 . . 121.1(5) ?
C12 C11 H11 . . 119.5 ?
C10 C11 H11 . . 119.5 ?
C13 C12 C11 . . 120.1(6) ?
C13 C12 H12 . . 120.0 ?
C11 C12 H12 . . 120.0 ?
C14 C13 C12 . . 119.7(6) ?
C14 C13 H13 . . 120.2 ?
C12 C13 H13 . . 120.2 ?
C13 C14 C15 . . 120.3(5) ?
C13 C14 H14 . . 119.9 ?
C15 C14 H14 . . 119.9 ?
C10 C15 C14 . . 120.6(5) ?
C10 C15 H15 . . 119.7 ?
C14 C15 H15 . . 119.7 ?
C17 C16 C21 . . 118.8(5) ?
C17 C16 P1 . . 118.6(4) ?
C21 C16 P1 . . 122.4(4) ?
C18 C17 C16 . . 121.2(5) ?
C18 C17 H17 . . 119.4 ?
C16 C17 H17 . . 119.4 ?
C19 C18 C17 . . 119.3(5) ?
C19 C18 H18 . . 120.4 ?
C17 C18 H18 . . 120.4 ?
C20 C19 C18 . . 120.3(5) ?
C20 C19 H19 . . 119.9 ?
C18 C19 H19 . . 119.9 ?
C19 C20 C21 . . 120.0(5) ?
C19 C20 H20 . . 120.0 ?
C21 C20 H20 . . 120.0 ?
C16 C21 C20 . . 120.4(5) ?
C16 C21 H21 . . 119.8 ?
C20 C21 H21 . . 119.8 ?
C27 C22 C23 . . 119.6(4) ?
C27 C22 P1 . . 119.5(4) ?
C23 C22 P1 . . 120.9(4) ?
C24 C23 C22 . . 119.9(5) ?
C24 C23 H23 . . 120.1 ?
C22 C23 H23 . . 120.1 ?
C25 C24 C23 . . 120.4(5) ?
C25 C24 H24 . . 119.8 ?
C23 C24 H24 . . 119.8 ?
C24 C25 C26 . . 120.1(5) ?
C24 C25 H25 . . 120.0 ?
C26 C25 H25 . . 120.0 ?
C25 C26 C27 . . 120.0(5) ?
C25 C26 H26 . . 120.0 ?
C27 C26 H26 . . 120.0 ?
C22 C27 C26 . . 120.0(5) ?
C22 C27 H27 . . 120.0 ?
C26 C27 H27 . . 120.0 ?

loop_
_geom_bond_atom_site_label_1
_geom_bond_atom_site_label_2
_geom_bond_site_symmetry_2
_geom_bond_distance
_geom_bond_publ_flag
Au S1 . 2.3131(11) y
Au P1 . 2.2574(11) y
Cl1 C3 . 1.740(5) ?
S1 C1 . 1.759(5) ?
P1 C16 . 1.813(5) ?
P1 C10 . 1.814(5) ?
P1 C22 . 1.818(5) ?
O1 C1 . 1.360(5) ?
O1 C8 . 1.453(6) ?
N1 C1 . 1.265(6) ?
N1 C2 . 1.407(6) ?
C2 C7 . 1.391(7) ?
C2 C3 . 1.401(6) ?
C3 C4 . 1.385(7) ?
C4 C5 . 1.375(7) ?
C4 H4 . 0.9400 ?
C5 C6 . 1.376(7) ?
C5 H5 . 0.9400 ?
C6 C7 . 1.377(7) ?
C6 H6 . 0.9400 ?
C7 H7 . 0.9400 ?
C8 C9 . 1.460(7) ?
C8 H8A . 0.9800 ?
C8 H8B . 0.9800 ?
C9 H9A . 0.9700 ?
C9 H9B . 0.9700 ?
C9 H9C . 0.9700 ?
C10 C15 . 1.383(7) ?
C10 C11 . 1.389(7) ?
C11 C12 . 1.384(8) ?
C11 H11 . 0.9400 ?
C12 C13 . 1.379(9) ?
C12 H12 . 0.9400 ?
C13 C14 . 1.372(9) ?
C13 H13 . 0.9400 ?
C14 C15 . 1.396(8) ?
C14 H14 . 0.9400 ?
C15 H15 . 0.9400 ?
C16 C17 . 1.384(7) ?
C16 C21 . 1.384(7) ?
C17 C18 . 1.383(7) ?
C17 H17 . 0.9400 ?
C18 C19 . 1.382(8) ?
C18 H18 . 0.9400 ?
C19 C20 . 1.377(8) ?
C19 H19 . 0.9400 ?
C20 C21 . 1.388(8) ?
C20 H20 . 0.9400 ?
C21 H21 . 0.9400 ?
C22 C27 . 1.378(7) ?
C22 C23 . 1.392(7) ?
C23 C24 . 1.374(7) ?
C23 H23 . 0.9400 ?
C24 C25 . 1.374(8) ?
C24 H24 . 0.9400 ?
C25 C26 . 1.376(9) ?
C25 H25 . 0.9400 ?
C26 C27 . 1.384(8) ?
C26 H26 . 0.9400 ?
C27 H27 . 0.9400 ?

loop_
_geom_torsion_atom_site_label_1
_geom_torsion_atom_site_label_2
_geom_torsion_atom_site_label_3
_geom_torsion_atom_site_label_4
_geom_torsion_site_symmetry_1
_geom_torsion_site_symmetry_2
_geom_torsion_site_symmetry_3
_geom_torsion_site_symmetry_4
_geom_torsion
_geom_torsion_publ_flag
C2 N1 C1 O1 . . . . -175.2(4) ?
C2 N1 C1 S1 . . . . 9.1(8) ?
C8 O1 C1 N1 . . . . -1.4(7) ?
C8 O1 C1 S1 . . . . 174.9(4) ?
Au S1 C1 N1 . . . . 175.3(5) ?
Au S1 C1 O1 . . . . -0.6(4) ?
C1 N1 C2 C7 . . . . 53.7(8) ?
C1 N1 C2 C3 . . . . -133.7(5) ?
C7 C2 C3 C4 . . . . -0.8(7) ?
N1 C2 C3 C4 . . . . -173.8(5) ?
C7 C2 C3 Cl1 . . . . 179.3(4) ?
N1 C2 C3 Cl1 . . . . 6.4(7) ?
C2 C3 C4 C5 . . . . -0.1(8) ?
Cl1 C3 C4 C5 . . . . 179.7(4) ?
C3 C4 C5 C6 . . . . 0.5(8) ?
C4 C5 C6 C7 . . . . 0.2(8) ?
C5 C6 C7 C2 . . . . -1.2(9) ?
C3 C2 C7 C6 . . . . 1.5(8) ?
N1 C2 C7 C6 . . . . 174.2(5) ?
C1 O1 C8 C9 . . . . -171.8(5) ?
C16 P1 C10 C15 . . . . -1.3(5) ?
C22 P1 C10 C15 . . . . -112.8(4) ?
Au P1 C10 C15 . . . . 119.9(4) ?
C16 P1 C10 C11 . . . . -179.6(4) ?
C22 P1 C10 C11 . . . . 68.9(4) ?
Au P1 C10 C11 . . . . -58.4(4) ?
C15 C10 C11 C12 . . . . 0.9(8) ?
P1 C10 C11 C12 . . . . 179.2(4) ?
C10 C11 C12 C13 . . . . -0.4(9) ?
C11 C12 C13 C14 . . . . 0.5(9) ?
C12 C13 C14 C15 . . . . -1.1(9) ?
C11 C10 C15 C14 . . . . -1.4(8) ?
P1 C10 C15 C14 . . . . -179.7(4) ?
C13 C14 C15 C10 . . . . 1.6(9) ?
C10 P1 C16 C17 . . . . 93.6(4) ?
C22 P1 C16 C17 . . . . -155.9(4) ?
Au P1 C16 C17 . . . . -27.8(5) ?
C10 P1 C16 C21 . . . . -81.0(5) ?
C22 P1 C16 C21 . . . . 29.5(5) ?
Au P1 C16 C21 . . . . 157.6(4) ?
C21 C16 C17 C18 . . . . 1.3(8) ?
P1 C16 C17 C18 . . . . -173.5(4) ?
C16 C17 C18 C19 . . . . -0.6(9) ?
C17 C18 C19 C20 . . . . -1.4(9) ?
C18 C19 C20 C21 . . . . 2.8(9) ?
C17 C16 C21 C20 . . . . 0.0(8) ?
P1 C16 C21 C20 . . . . 174.6(4) ?
C19 C20 C21 C16 . . . . -2.0(9) ?
C16 P1 C22 C27 . . . . 88.7(4) ?
C10 P1 C22 C27 . . . . -160.2(4) ?
Au P1 C22 C27 . . . . -36.1(4) ?
C16 P1 C22 C23 . . . . -89.9(4) ?
C10 P1 C22 C23 . . . . 21.1(5) ?
Au P1 C22 C23 . . . . 145.3(4) ?
C27 C22 C23 C24 . . . . -1.2(8) ?
P1 C22 C23 C24 . . . . 177.4(5) ?
C22 C23 C24 C25 . . . . 0.3(9) ?
C23 C24 C25 C26 . . . . 0.1(9) ?
C24 C25 C26 C27 . . . . 0.4(9) ?
C23 C22 C27 C26 . . . . 1.7(8) ?
P1 C22 C27 C26 . . . . -177.0(4) ?
C25 C26 C27 C22 . . . . -1.3(8) ?
